data_4506230
loop_
_publ_author_name
'Jali, Bigyan R.'
'Baruah, Jubaraj B.'

_publ_section_title
;
 Polymorphs and Solvates of
 2-(1,4-Dihydro-1,4-dioxonaphthalen-3-ylthio)benzoic Acid
;
_journal_issue 6
_journal_name_full 'Crystal Growth &amp; Design'
_journal_page_first 3114
_journal_paper_doi 10.1021/cg300318u
_journal_volume 12
_journal_year 2012
_chemical_formula_moiety 'C18 H12 O4 S'
_chemical_formula_sum 'C18 H12 O4 S'
_chemical_formula_weight 324.35
_chemical_name_systematic
; 
 ? 
;
_space_group_IT_number 19
_symmetry_cell_setting orthorhombic
_symmetry_space_group_name_Hall 'P 2ac 2ab'
_symmetry_space_group_name_H-M 'P 21 21 21'
_atom_sites_solution_hydrogens geom
_atom_sites_solution_primary direct
_atom_sites_solution_secondary difmap
_audit_creation_method SHELXL-97
_cell_angle_alpha 90.00
_cell_angle_beta 90.00
_cell_angle_gamma 90.00
_cell_formula_units_Z 8
_cell_length_a 4.9035(3)
_cell_length_b 22.1468(12)
_cell_length_c 27.4868(14)
_cell_measurement_reflns_used 9916
_cell_measurement_temperature 296(2)
_cell_measurement_theta_max 19.74
_cell_measurement_theta_min 2.41
_cell_volume 2985.0(3)
_computing_structure_refinement 'SHELXL-97 (Sheldrick, 1997)'
_computing_structure_solution 'SHELXS-97 (Sheldrick, 1990)'
_diffrn_ambient_temperature 296(2)
_diffrn_measured_fraction_theta_full 1.00
_diffrn_measured_fraction_theta_max 1.00
_diffrn_radiation_monochromator graphite
_diffrn_radiation_source 'fine-focus sealed tube'
_diffrn_radiation_type MoK\a
_diffrn_radiation_wavelength 0.71073
_diffrn_reflns_av_R_equivalents 0.0351
_diffrn_reflns_av_sigmaI/netI 0.0242
_diffrn_reflns_limit_h_max 5
_diffrn_reflns_limit_h_min -5
_diffrn_reflns_limit_k_max 26
_diffrn_reflns_limit_k_min -26
_diffrn_reflns_limit_l_max 33
_diffrn_reflns_limit_l_min -33
_diffrn_reflns_number 26663
_diffrn_reflns_theta_full 25.29
_diffrn_reflns_theta_max 25.29
_diffrn_reflns_theta_min 1.18
_exptl_absorpt_coefficient_mu 0.235
_exptl_absorpt_correction_T_max 0.954
_exptl_absorpt_correction_T_min 0.919
_exptl_absorpt_correction_type multi-scan
_exptl_absorpt_process_details multi-scan
_exptl_crystal_density_diffrn 1.444
_exptl_crystal_density_method 'not measured'
_exptl_crystal_F_000 1344.0
_exptl_crystal_size_max 0.42
_exptl_crystal_size_mid 0.34
_exptl_crystal_size_min 0.23
_refine_diff_density_max 0.167
_refine_diff_density_min -0.175
_refine_diff_density_rms 0.026
_refine_ls_abs_structure_details 'Flack H D (1983), Acta Cryst. A39, 876-881'
_refine_ls_abs_structure_Flack 0.96(9)
_refine_ls_extinction_method none
_refine_ls_goodness_of_fit_ref 1.051
_refine_ls_hydrogen_treatment constr
_refine_ls_matrix_type full
_refine_ls_number_parameters 419
_refine_ls_number_reflns 5508
_refine_ls_number_restraints 0
_refine_ls_restrained_S_all 1.051
_refine_ls_R_factor_all 0.0375
_refine_ls_R_factor_gt 0.0313
_refine_ls_shift/su_max 0.013
_refine_ls_shift/su_mean 0.000
_refine_ls_structure_factor_coef Fsqd
_refine_ls_weighting_details 'calc w=1/[\s^2^(Fo^2^)+(0.0389P)^2^+0.7444P] where P=(Fo^2^+2Fc^2^)/3'
_refine_ls_weighting_scheme calc
_refine_ls_wR_factor_gt 0.0722
_refine_ls_wR_factor_ref 0.0751
_reflns_number_gt 2486
_reflns_number_total 3170
_reflns_threshold_expression >2sigma(I)
_cod_data_source_file cg300318u_si_004.cif
_cod_data_source_block b-1
_cod_depositor_comments
;
The following automatic conversions were performed:

'_symmetry_cell_setting' value 'Orthorhombic' changed to
'orthorhombic' according to
/home/saulius/struct/CIF-dictionaries/cif_core.dic dictionary named
'cif_core.dic' version 2.4.1 from 2010-06-29.

Automatic conversion script
Id: cif_fix_values 1891 2012-01-12 08:04:46Z andrius 
;
_cod_database_code 4506230

loop_
_symmetry_equiv_pos_as_xyz
'x, y, z'
'-x+1/2, -y, z+1/2'
'-x, y+1/2, -z+1/2'
'x+1/2, -y+1/2, -z'

loop_
_atom_site_label
_atom_site_type_symbol
_atom_site_fract_x
_atom_site_fract_y
_atom_site_fract_z
_atom_site_U_iso_or_equiv
_atom_site_adp_type
_atom_site_occupancy
_atom_site_symmetry_multiplicity
_atom_site_calc_flag
_atom_site_refinement_flags
S1 S 1.1151(2) 0.46296(4) 0.58871(3) 0.0645(3) Uani 1 1 d .
S2 S 0.1202(3) 0.66729(5) 0.64350(4) 0.0818(4) Uani 1 1 d .
C8 C 0.1384(9) 0.79245(18) 0.65100(14) 0.0619(10) Uani 1 1 d .
C9 C 0.2464(8) 0.85232(17) 0.63815(13) 0.0579(10) Uani 1 1 d .
C4 C 0.5421(9) 0.9137(2) 0.58951(14) 0.0754(12) Uani 1 1 d .
H4 H 0.6706 0.9175 0.5648 0.090 Uiso 1 1 calc R
C1 C 0.1556(9) 0.9037(2) 0.66186(13) 0.0741(12) Uani 1 1 d .
H1 H 0.0232 0.9006 0.6860 0.089 Uiso 1 1 calc R
C7 C 0.2565(9) 0.73824(17) 0.62721(14) 0.0641(11) Uani 1 1 d .
C6 C 0.4363(9) 0.74313(17) 0.59013(14) 0.0667(11) Uani 1 1 d .
C10 C 0.4413(8) 0.85744(17) 0.60128(13) 0.0613(10) Uani 1 1 d .
C5 C 0.5368(10) 0.80432(19) 0.57505(15) 0.0765(13) Uani 1 1 d .
C3 C 0.4538(10) 0.9642(2) 0.61404(16) 0.0810(13) Uani 1 1 d .
H3 H 0.5257 1.0018 0.6063 0.097 Uiso 1 1 calc R
C2 C 0.2608(11) 0.95931(19) 0.64985(16) 0.0832(13) Uani 1 1 d .
H2 H 0.2008 0.9937 0.6661 0.100 Uiso 1 1 calc R
C11 C 0.5522(10) 0.69117(17) 0.56186(14) 0.0888(14) Uani 1 1 d .
H11A H 0.5686 0.6566 0.5827 0.133 Uiso 1 1 calc R
H11B H 0.7288 0.7020 0.5496 0.133 Uiso 1 1 calc R
H11C H 0.4333 0.6817 0.5352 0.133 Uiso 1 1 calc R
C12 C 0.2531(7) 0.65665(15) 0.70276(12) 0.0494(9) Uani 1 1 d .
C17 C 0.1654(7) 0.60863(15) 0.73191(13) 0.0467(9) Uani 1 1 d .
C13 C 0.4579(8) 0.69413(15) 0.72076(14) 0.0553(10) Uani 1 1 d .
H13 H 0.5240 0.7254 0.7015 0.066 Uiso 1 1 calc R
C18 C -0.0457(7) 0.56345(17) 0.71851(14) 0.0512(9) Uani 1 1 d .
C14 C 0.5632(8) 0.68564(16) 0.76634(15) 0.0602(11) Uani 1 1 d .
H14 H 0.6969 0.7118 0.7779 0.072 Uiso 1 1 calc R
C16 C 0.2816(8) 0.60053(16) 0.77771(14) 0.0591(10) Uani 1 1 d .
H16 H 0.2262 0.5680 0.7967 0.071 Uiso 1 1 calc R
C15 C 0.4745(8) 0.63907(19) 0.79541(14) 0.0666(11) Uani 1 1 d .
H15 H 0.5448 0.6340 0.8266 0.080 Uiso 1 1 calc R
O4 O -0.0962(5) 0.52049(12) 0.74488(9) 0.0725(8) Uani 1 1 d .
O3 O -0.1651(5) 0.57238(10) 0.67716(9) 0.0654(7) Uani 1 1 d .
H3A H -0.2870 0.5474 0.6735 0.098 Uiso 1 1 calc R
O2 O -0.0461(6) 0.78717(12) 0.68054(10) 0.0878(9) Uani 1 1 d .
O1 O 0.7057(9) 0.80786(14) 0.54275(13) 0.1430(17) Uani 1 1 d .
C28 C 0.6556(8) 0.39249(16) 0.45237(13) 0.0493(9) Uani 1 1 d .
C19 C 0.8957(9) 0.29824(18) 0.45650(15) 0.0617(10) Uani 1 1 d .
H19 H 1.0253 0.2735 0.4711 0.074 Uiso 1 1 calc R
C24 C 0.7505(8) 0.47429(15) 0.51567(13) 0.0539(10) Uani 1 1 d .
C27 C 0.8509(8) 0.35577(17) 0.47371(12) 0.0502(9) Uani 1 1 d .
C22 C 0.5144(8) 0.37183(19) 0.41260(14) 0.0633(11) Uani 1 1 d .
H22 H 0.3877 0.3967 0.3974 0.076 Uiso 1 1 calc R
O8 O 0.4059(7) 0.48218(12) 0.45672(10) 0.0902(9) Uani 1 1 d .
C26 C 1.0110(8) 0.37879(16) 0.51575(13) 0.0525(10) Uani 1 1 d .
C21 C 0.5588(10) 0.3149(2) 0.39518(14) 0.0743(12) Uani 1 1 d .
H21 H 0.4620 0.3013 0.3682 0.089 Uiso 1 1 calc R
C20 C 0.7449(10) 0.27780(18) 0.41716(17) 0.0722(12) Uani 1 1 d .
H20 H 0.7703 0.2387 0.4057 0.087 Uiso 1 1 calc R
C25 C 0.9306(7) 0.43746(15) 0.53785(12) 0.0500(9) Uani 1 1 d .
C29 C 0.6869(9) 0.53739(15) 0.53244(13) 0.0759(12) Uani 1 1 d .
H29A H 0.6826 0.5384 0.5673 0.114 Uiso 1 1 calc R
H29B H 0.5126 0.5495 0.5199 0.114 Uiso 1 1 calc R
H29C H 0.8250 0.5645 0.5208 0.114 Uiso 1 1 calc R
C38 C 1.3985(8) 0.44799(15) 0.68978(14) 0.0491(10) Uani 1 1 d .
C30 C 1.0377(7) 0.40697(14) 0.63254(12) 0.0451(9) Uani 1 1 d .
C35 C 1.1853(7) 0.40417(15) 0.67634(13) 0.0446(9) Uani 1 1 d .
C32 C 0.7721(7) 0.32226(16) 0.65957(15) 0.0539(10) Uani 1 1 d .
H32 H 0.6308 0.2951 0.6541 0.065 Uiso 1 1 calc R
C31 C 0.8276(7) 0.36576(16) 0.62563(12) 0.0497(9) Uani 1 1 d .
H31 H 0.7230 0.3678 0.5975 0.060 Uiso 1 1 calc R
C33 C 0.9230(8) 0.31813(15) 0.70188(14) 0.0552(10) Uani 1 1 d .
H33 H 0.8872 0.2878 0.7244 0.066 Uiso 1 1 calc R
C34 C 1.1259(8) 0.35933(15) 0.71013(12) 0.0503(9) Uani 1 1 d .
H34 H 1.2257 0.3573 0.7388 0.060 Uiso 1 1 calc R
O6 O 1.4441(5) 0.49148(11) 0.66275(9) 0.0627(7) Uani 1 1 d .
H6 H 1.5796 0.4845 0.6462 0.094 Uiso 1 1 calc R
O5 O 1.2074(6) 0.35116(11) 0.53102(9) 0.0688(7) Uani 1 1 d .
C37 C 0.5944(9) 0.45242(17) 0.47289(13) 0.0569(10) Uani 1 1 d .
O9 O 1.5242(5) 0.44056(10) 0.73023(9) 0.0682(8) Uani 1 1 d .

loop_
_atom_site_aniso_label
_atom_site_aniso_U_11
_atom_site_aniso_U_22
_atom_site_aniso_U_33
_atom_site_aniso_U_23
_atom_site_aniso_U_13
_atom_site_aniso_U_12
S1 0.0729(7) 0.0584(6) 0.0623(6) 0.0036(5) -0.0079(6) -0.0182(6)
S2 0.1131(10) 0.0639(7) 0.0684(7) 0.0088(5) -0.0267(7) -0.0363(7)
C8 0.070(3) 0.065(3) 0.051(2) 0.006(2) 0.003(2) -0.014(3)
C9 0.067(3) 0.058(3) 0.048(2) 0.008(2) 0.005(2) -0.015(2)
C4 0.084(3) 0.071(3) 0.071(3) 0.005(3) 0.016(3) -0.015(3)
C1 0.087(3) 0.073(3) 0.063(3) 0.002(3) 0.015(2) -0.004(3)
C7 0.077(3) 0.063(3) 0.052(3) 0.005(2) -0.011(2) -0.020(2)
C6 0.079(3) 0.062(3) 0.059(3) -0.003(2) -0.014(3) -0.005(2)
C10 0.074(3) 0.053(3) 0.057(3) 0.009(2) 0.004(2) -0.013(2)
C5 0.092(4) 0.069(3) 0.068(3) -0.004(3) 0.021(3) -0.010(3)
C3 0.092(4) 0.067(3) 0.084(3) 0.015(3) 0.006(3) -0.017(3)
C2 0.108(4) 0.058(3) 0.084(3) 0.000(2) 0.011(3) -0.003(3)
C11 0.104(4) 0.076(3) 0.086(3) -0.020(2) -0.003(3) 0.009(3)
C12 0.047(2) 0.044(2) 0.057(2) -0.006(2) -0.0013(19) -0.005(2)
C17 0.040(2) 0.045(2) 0.055(2) -0.005(2) 0.003(2) -0.003(2)
C13 0.054(3) 0.049(2) 0.063(3) -0.005(2) -0.001(2) -0.010(2)
C18 0.045(2) 0.052(3) 0.056(3) -0.011(2) -0.007(2) 0.000(2)
C14 0.047(3) 0.057(3) 0.076(3) -0.018(2) -0.019(2) -0.007(2)
C16 0.056(3) 0.062(3) 0.060(3) 0.001(2) -0.006(2) -0.013(2)
C15 0.067(3) 0.077(3) 0.056(2) -0.001(2) -0.013(2) -0.010(3)
O4 0.0764(19) 0.0669(18) 0.0743(17) 0.0165(15) -0.0129(16) -0.0303(16)
O3 0.067(2) 0.0575(17) 0.0717(17) -0.0001(14) -0.0108(16) -0.0235(14)
O2 0.090(2) 0.0880(19) 0.086(2) 0.0035(16) 0.027(2) -0.0284(18)
O1 0.185(4) 0.102(3) 0.141(3) -0.011(2) 0.108(3) -0.016(3)
C28 0.050(2) 0.054(3) 0.044(2) 0.000(2) -0.001(2) -0.004(2)
C19 0.066(3) 0.053(3) 0.067(3) -0.004(2) 0.014(2) -0.002(2)
C24 0.059(2) 0.047(2) 0.055(2) 0.000(2) 0.011(2) -0.002(2)
C27 0.052(3) 0.050(3) 0.049(2) -0.002(2) 0.008(2) -0.007(2)
C22 0.067(3) 0.064(3) 0.059(3) 0.003(2) 0.001(2) -0.004(2)
O8 0.100(2) 0.074(2) 0.097(2) 0.0043(16) -0.035(2) 0.0256(19)
C26 0.046(3) 0.049(3) 0.062(3) 0.016(2) 0.011(2) 0.005(2)
C21 0.083(3) 0.082(3) 0.058(3) -0.006(3) 0.003(3) -0.017(3)
C20 0.089(3) 0.053(3) 0.075(3) -0.015(3) 0.027(3) -0.011(3)
C25 0.051(2) 0.045(2) 0.055(2) 0.002(2) -0.001(2) -0.003(2)
C29 0.091(3) 0.048(2) 0.089(3) -0.004(2) -0.001(3) 0.005(2)
C38 0.053(3) 0.032(2) 0.062(3) 0.006(2) 0.015(2) 0.001(2)
C30 0.045(2) 0.041(2) 0.050(2) -0.0055(17) 0.005(2) -0.003(2)
C35 0.039(2) 0.039(2) 0.056(2) -0.003(2) 0.005(2) -0.0034(19)
C32 0.044(2) 0.049(2) 0.069(3) -0.010(2) 0.010(2) -0.0054(19)
C31 0.046(2) 0.052(2) 0.051(2) -0.009(2) 0.0043(19) -0.003(2)
C33 0.057(3) 0.050(2) 0.059(3) 0.0037(19) 0.010(2) 0.004(2)
C34 0.049(2) 0.046(2) 0.056(2) -0.002(2) -0.001(2) 0.001(2)
O6 0.0531(18) 0.0655(17) 0.0694(19) -0.0075(15) -0.0101(14) -0.0116(14)
O5 0.0621(18) 0.0711(18) 0.0731(18) 0.0036(14) -0.0033(15) 0.0173(17)
C37 0.062(3) 0.054(3) 0.055(3) 0.012(2) 0.001(2) 0.003(2)
O9 0.0713(18) 0.0752(18) 0.0581(16) 0.0059(13) -0.0211(15) -0.0069(15)

loop_
_atom_type_symbol
_atom_type_description
_atom_type_scat_dispersion_real
_atom_type_scat_dispersion_imag
_atom_type_scat_source
C C 0.0033 0.0016 'International Tables Vol C Tables 4.2.6.8 and 6.1.1.4'
H H 0.0000 0.0000 'International Tables Vol C Tables 4.2.6.8 and 6.1.1.4'
O O 0.0106 0.0060 'International Tables Vol C Tables 4.2.6.8 and 6.1.1.4'
S S 0.1246 0.1234 'International Tables Vol C Tables 4.2.6.8 and 6.1.1.4'

loop_
_geom_angle_atom_site_label_1
_geom_angle_atom_site_label_2
_geom_angle_atom_site_label_3
_geom_angle
C25 S1 C30 101.87(17)
C7 S2 C12 102.27(17)
O2 C8 C9 120.8(4)
O2 C8 C7 120.3(4)
C9 C8 C7 118.9(4)
C1 C9 C10 119.6(4)
C1 C9 C8 120.8(4)
C10 C9 C8 119.6(4)
C3 C4 C10 120.5(4)
C2 C1 C9 120.1(4)
C6 C7 C8 121.4(4)
C6 C7 S2 120.6(3)
C8 C7 S2 117.4(3)
C7 C6 C5 119.7(4)
C7 C6 C11 125.2(4)
C5 C6 C11 115.2(4)
C4 C10 C9 119.2(4)
C4 C10 C5 119.9(4)
C9 C10 C5 120.9(4)
O1 C5 C10 121.9(4)
O1 C5 C6 118.9(4)
C10 C5 C6 119.1(4)
C2 C3 C4 120.4(4)
C3 C2 C1 120.1(4)
C13 C12 C17 118.1(3)
C13 C12 S2 120.8(3)
C17 C12 S2 121.0(3)
C16 C17 C12 119.3(3)
C16 C17 C18 115.0(3)
C12 C17 C18 125.7(3)
C14 C13 C12 121.0(3)
O4 C18 O3 123.3(3)
O4 C18 C17 121.2(3)
O3 C18 C17 115.5(3)
C13 C14 C15 121.1(3)
C15 C16 C17 121.7(3)
C16 C15 C14 118.8(3)
C22 C28 C27 119.3(3)
C22 C28 C37 120.2(4)
C27 C28 C37 120.5(3)
C27 C19 C20 119.0(4)
C25 C24 C37 119.9(3)
C25 C24 C29 124.0(3)
C37 C24 C29 116.0(3)
C19 C27 C28 120.5(4)
C19 C27 C26 120.0(4)
C28 C27 C26 119.5(3)
C21 C22 C28 120.4(4)
O5 C26 C27 120.9(3)
O5 C26 C25 120.6(4)
C27 C26 C25 118.5(3)
C22 C21 C20 120.4(4)
C21 C20 C19 120.3(4)
C24 C25 C26 121.2(3)
C24 C25 S1 120.1(3)
C26 C25 S1 118.0(3)
O6 C38 O9 122.3(3)
O6 C38 C35 119.4(4)
O9 C38 C35 118.3(3)
C31 C30 C35 118.0(3)
C31 C30 S1 121.8(3)
C35 C30 S1 120.2(3)
C34 C35 C30 119.7(3)
C34 C35 C38 116.8(3)
C30 C35 C38 123.4(3)
C31 C32 C33 120.9(3)
C32 C31 C30 121.1(3)
C34 C33 C32 119.0(3)
C33 C34 C35 121.2(3)
O8 C37 C28 120.1(4)
O8 C37 C24 120.2(4)
C28 C37 C24 119.5(4)

loop_
_geom_bond_atom_site_label_1
_geom_bond_atom_site_label_2
_geom_bond_distance
S1 C25 1.759(3)
S1 C30 1.770(3)
S2 C7 1.765(4)
S2 C12 1.770(3)
C8 O2 1.221(4)
C8 C9 1.471(5)
C8 C7 1.485(5)
C9 C1 1.385(5)
C9 C10 1.398(5)
C4 C3 1.375(5)
C4 C10 1.379(5)
C1 C2 1.376(5)
C7 C6 1.352(5)
C6 C5 1.500(5)
C6 C11 1.500(5)
C10 C5 1.457(5)
C5 O1 1.217(5)
C3 C2 1.370(5)
C12 C13 1.393(5)
C12 C17 1.399(4)
C17 C16 1.393(4)
C17 C18 1.486(5)
C13 C14 1.368(4)
C18 O4 1.221(4)
C18 O3 1.294(4)
C14 C15 1.375(5)
C16 C15 1.364(5)
C28 C22 1.372(5)
C28 C27 1.387(5)
C28 C37 1.473(5)
C19 C27 1.377(5)
C19 C20 1.386(5)
C24 C25 1.348(5)
C24 C37 1.484(5)
C24 C29 1.504(4)
C27 C26 1.487(5)
C22 C21 1.366(5)
O8 C37 1.219(4)
C26 O5 1.216(4)
C26 C25 1.487(5)
C21 C20 1.369(5)
C38 O6 1.237(4)
C38 O9 1.282(4)
C38 C35 1.474(5)
C30 C31 1.389(5)
C30 C35 1.406(4)
C35 C34 1.391(4)
C32 C31 1.368(4)
C32 C33 1.381(5)
C33 C34 1.369(5)
